data_4300447
_journal_name_full 'Inorganic Chemistry'
_journal_paper_doi 10.1021/ic051289u
_journal_year 2006
_chemical_formula_sum 'C44 H94 Br3 Fe2 Na O5 S2 Si2'
_chemical_formula_weight 1197.91
_space_group_IT_number 14
_symmetry_cell_setting monoclinic
_symmetry_space_group_name_Hall '-P 2ybc'
_symmetry_space_group_name_H-M 'P 1 21/c 1'
_cell_angle_alpha 90.00
_cell_angle_beta 90.000(2)
_cell_angle_gamma 90.00
_cell_formula_units_Z 4
_cell_length_a 24.363(2)
_cell_length_b 13.3296(10)
_cell_length_c 17.8294(14)
_cell_measurement_temperature 173(2)
_cell_volume 5790.0(8)
_diffrn_ambient_temperature 173(2)
_exptl_crystal_density_diffrn 1.374
_cod_original_sg_symbol_H-M 'P 21/c'
_cod_database_code 4300447

loop_
_symmetry_equiv_pos_as_xyz
'x, y, z'
'-x, y+1/2, -z+1/2'
'-x, -y, -z'
'x, -y-1/2, z-1/2'

loop_
_atom_site_label
_atom_site_type_symbol
_atom_site_fract_x
_atom_site_fract_y
_atom_site_fract_z
_atom_site_U_iso_or_equiv
_atom_site_adp_type
_atom_site_occupancy
_atom_site_symmetry_multiplicity
_atom_site_calc_flag
_atom_site_refinement_flags
_atom_site_disorder_assembly
_atom_site_disorder_group
Br1 Br 0.23811(6) 0.10172(9) 0.29456(7) 0.0476(3) Uani 1 1 d . . .
Fe1 Fe 0.25370(6) 0.51374(10) 0.30759(8) 0.0260(4) Uani 1 1 d . . .
Si1 Si 0.40294(12) 0.3620(2) 0.31406(18) 0.0367(8) Uani 1 1 d . A .
S1 S 0.31630(11) 0.3796(2) 0.3292(2) 0.0466(9) Uani 1 1 d . . .
O1 O 0.1777(4) 0.6535(8) -0.0007(5) 0.067(3) Uani 1 1 d . . .
Fe2 Fe 0.24687(6) 0.26156(11) 0.35273(8) 0.0271(4) Uani 1 1 d . . .
Si2 Si 0.09631(11) 0.3925(2) 0.32616(18) 0.0347(8) Uani 1 1 d . A .
S2 S 0.18410(11) 0.3926(2) 0.3336(2) 0.0441(9) Uani 1 1 d . . .
Br3 Br 0.25334(5) 0.57298(9) 0.18029(7) 0.0470(3) Uani 1 1 d . . .
O3 O 0.2040(4) 0.8328(7) 0.1251(6) 0.083(3) Uani 1 1 d . . .
O4 O 0.3166(3) 0.6214(7) -0.0171(5) 0.057(3) Uani 1 1 d . . .
Br5 Br 0.25799(6) 0.63867(10) 0.40495(8) 0.0606(4) Uani 1 1 d . . .
O6 O 0.2478(3) 0.2419(5) 0.4654(4) 0.0332(19) Uani 1 1 d . . .
O8 O 0.3358(4) 0.7917(7) 0.1081(5) 0.072(3) Uani 1 1 d . . .
Na10 Na 0.25521(18) 0.7209(3) 0.0527(2) 0.0399(12) Uani 1 1 d . . .
C11 C 0.1671(6) 0.6281(12) -0.0782(8) 0.069(5) Uani 1 1 d . . .
H11A H 0.1920 0.5739 -0.0951 0.083 Uiso 1 1 calc R . .
H11B H 0.1723 0.6873 -0.1109 0.083 Uiso 1 1 calc R . .
C12 C 0.1087(8) 0.5939(15) -0.0799(10) 0.112(7) Uani 1 1 d . . .
H12A H 0.0856 0.6431 -0.1069 0.134 Uiso 1 1 calc R . .
H12B H 0.1057 0.5282 -0.1055 0.134 Uiso 1 1 calc R . .
C13 C 0.0919(7) 0.5856(15) -0.0042(10) 0.106(6) Uani 1 1 d . . .
H13A H 0.0538 0.6106 0.0012 0.127 Uiso 1 1 calc R . .
H13B H 0.0926 0.5143 0.0114 0.127 Uiso 1 1 calc R . .
C14 C 0.1269(6) 0.6414(17) 0.0412(10) 0.109(7) Uani 1 1 d . . .
H14A H 0.1338 0.6059 0.0890 0.131 Uiso 1 1 calc R . .
H14B H 0.1105 0.7077 0.0526 0.131 Uiso 1 1 calc R . .
C21 C 0.0743(4) 0.5307(9) 0.3411(7) 0.044(3) Uani 1 1 d . . .
C31 C 0.1854(7) 0.8307(11) 0.2002(9) 0.085(5) Uani 1 1 d . . .
H31A H 0.2146 0.8550 0.2342 0.102 Uiso 1 1 calc R . .
H31B H 0.1757 0.7612 0.2148 0.102 Uiso 1 1 calc R . .
C32 C 0.1367(6) 0.8960(12) 0.2057(8) 0.068(5) Uani 1 1 d . . .
H32A H 0.1388 0.9391 0.2508 0.081 Uiso 1 1 calc R . .
H32B H 0.1026 0.8556 0.2080 0.081 Uiso 1 1 calc R . .
C33 C 0.1381(6) 0.9568(12) 0.1371(9) 0.076(5) Uani 1 1 d . . .
H33A H 0.1062 0.9412 0.1049 0.091 Uiso 1 1 calc R . .
H33B H 0.1373 1.0291 0.1497 0.091 Uiso 1 1 calc R . .
C34 C 0.1890(7) 0.9317(13) 0.0988(10) 0.093(6) Uani 1 1 d . . .
H34A H 0.2180 0.9810 0.1111 0.111 Uiso 1 1 calc R . .
H34B H 0.1835 0.9314 0.0438 0.111 Uiso 1 1 calc R . .
C41 C 0.3249(5) 0.6091(10) -0.0935(7) 0.055(4) Uani 1 1 d . . .
H41A H 0.3007 0.6549 -0.1222 0.066 Uiso 1 1 calc R . .
H41B H 0.3166 0.5392 -0.1086 0.066 Uiso 1 1 calc R . .
C42 C 0.3840(6) 0.6330(13) -0.1083(9) 0.082(5) Uani 1 1 d . . .
H42A H 0.3996 0.5871 -0.1463 0.098 Uiso 1 1 calc R . .
H42B H 0.3883 0.7031 -0.1258 0.098 Uiso 1 1 calc R . .
C43 C 0.4103(6) 0.6184(13) -0.0349(10) 0.084(6) Uani 1 1 d . . .
H43A H 0.4264 0.6818 -0.0162 0.101 Uiso 1 1 calc R . .
H43B H 0.4396 0.5669 -0.0379 0.101 Uiso 1 1 calc R . .
C44 C 0.3646(7) 0.5842(13) 0.0146(9) 0.083(5) Uani 1 1 d . . .
H44A H 0.3635 0.5100 0.0169 0.099 Uiso 1 1 calc R . .
H44B H 0.3694 0.6106 0.0661 0.099 Uiso 1 1 calc R . .
C50 C 0.0785(6) 0.3444(11) 0.2263(8) 0.067(4) Uani 1 1 d . . .
C54 C 0.0703(5) 0.3067(10) 0.4051(8) 0.058(4) Uani 1 1 d . . .
C61 C 0.2428(5) 0.1488(9) 0.5079(7) 0.047(3) Uani 1 1 d . . .
H61A H 0.2108 0.1096 0.4904 0.056 Uiso 1 1 calc R . .
H61B H 0.2763 0.1073 0.5020 0.056 Uiso 1 1 calc R . .
C62 C 0.2362(18) 0.1768(16) 0.5811(10) 0.25(2) Uani 1 1 d . . .
H62A H 0.2642 0.1423 0.6119 0.304 Uiso 1 1 calc R . .
H62B H 0.1997 0.1540 0.5985 0.304 Uiso 1 1 calc R . .
C63 C 0.2406(8) 0.2841(11) 0.5936(8) 0.086(6) Uani 1 1 d . . .
H63A H 0.2057 0.3121 0.6127 0.104 Uiso 1 1 calc R . .
H63B H 0.2704 0.2996 0.6296 0.104 Uiso 1 1 calc R . .
C64 C 0.2533(6) 0.3235(10) 0.5189(7) 0.058(4) Uani 1 1 d . . .
H64A H 0.2277 0.3785 0.5060 0.070 Uiso 1 1 calc R . .
H64B H 0.2912 0.3502 0.5178 0.070 Uiso 1 1 calc R . .
C81 C 0.3405(8) 0.8152(11) 0.1866(8) 0.082(5) Uani 1 1 d . . .
H81A H 0.3723 0.7804 0.2093 0.098 Uiso 1 1 calc R . .
H81B H 0.3068 0.7957 0.2141 0.098 Uiso 1 1 calc R . .
C82 C 0.3485(6) 0.9288(12) 0.1882(9) 0.081(5) Uani 1 1 d . . .
H82A H 0.3167 0.9622 0.2123 0.097 Uiso 1 1 calc R . .
H82B H 0.3823 0.9467 0.2160 0.097 Uiso 1 1 calc R . .
C83 C 0.3530(7) 0.9588(10) 0.1073(9) 0.077(5) Uani 1 1 d . . .
H83A H 0.3185 0.9902 0.0898 0.093 Uiso 1 1 calc R . .
H83B H 0.3835 1.0071 0.1001 0.093 Uiso 1 1 calc R . .
C84 C 0.3639(6) 0.8651(11) 0.0657(8) 0.073(5) Uani 1 1 d . . .
H84A H 0.3492 0.8688 0.0140 0.088 Uiso 1 1 calc R . .
H84B H 0.4037 0.8505 0.0635 0.088 Uiso 1 1 calc R . .
C111 C 0.4354(5) 0.4927(10) 0.3329(9) 0.064(4) Uani 1 1 d . . .
C120 C 0.4267(5) 0.2614(13) 0.3856(8) 0.074(5) Uani 1 1 d . . .
C122 C 0.3865(8) 0.2104(17) 0.2004(12) 0.124(8) Uani 1 1 d . A .
H12C H 0.3922 0.1895 0.1483 0.186 Uiso 1 1 calc R . .
H12D H 0.3471 0.2134 0.2110 0.186 Uiso 1 1 calc R . .
H12E H 0.4040 0.1619 0.2342 0.186 Uiso 1 1 calc R . .
C123 C 0.4132(6) 0.3188(12) 0.2131(7) 0.074(5) Uani 1 1 d . . .
C124 C 0.3908(12) 0.3948(19) 0.1585(11) 0.195(12) Uani 1 1 d . A .
H12F H 0.3971 0.3714 0.1071 0.293 Uiso 1 1 calc R . .
H12G H 0.4095 0.4592 0.1660 0.293 Uiso 1 1 calc R . .
H12H H 0.3513 0.4034 0.1670 0.293 Uiso 1 1 calc R . .
C125 C 0.4727(7) 0.3074(17) 0.1880(11) 0.122(8) Uani 1 1 d . A .
H12I H 0.4737 0.2864 0.1354 0.183 Uiso 1 1 calc R . .
H12J H 0.4910 0.2568 0.2191 0.183 Uiso 1 1 calc R . .
H12K H 0.4917 0.3718 0.1934 0.183 Uiso 1 1 calc R . .
C22 C 0.0120(5) 0.5429(12) 0.3361(10) 0.083(5) Uani 1 1 d . . .
H22A H 0.0023 0.6135 0.3437 0.124 Uiso 1 1 calc R . .
H22B H -0.0056 0.5018 0.3749 0.124 Uiso 1 1 calc R . .
H22C H -0.0007 0.5211 0.2865 0.124 Uiso 1 1 calc R . .
C23 C 0.1005(8) 0.5986(12) 0.2826(11) 0.104(7) Uani 1 1 d . . .
H23A H 0.0890 0.6681 0.2913 0.157 Uiso 1 1 calc R . .
H23B H 0.0890 0.5774 0.2324 0.157 Uiso 1 1 calc R . .
H23C H 0.1406 0.5941 0.2866 0.157 Uiso 1 1 calc R . .
C24 C 0.0916(7) 0.5674(13) 0.4163(10) 0.093(6) Uani 1 1 d . . .
H24A H 0.0803 0.6375 0.4224 0.140 Uiso 1 1 calc R . .
H24B H 0.1316 0.5626 0.4207 0.140 Uiso 1 1 calc R . .
H24C H 0.0743 0.5263 0.4553 0.140 Uiso 1 1 calc R . .
C51 C 0.0983(10) 0.2244(16) 0.2224(14) 0.037(7) Uani 0.501(8) 1 d P A 1
H51A H 0.0902 0.1973 0.1725 0.055 Uiso 0.501(8) 1 calc PR A 1
H51B H 0.0784 0.1856 0.2604 0.055 Uiso 0.501(8) 1 calc PR A 1
H51C H 0.1378 0.2200 0.2320 0.055 Uiso 0.501(8) 1 calc PR A 1
C52 C 0.0258(11) 0.355(3) 0.1928(15) 0.069(9) Uani 0.501(8) 1 d P A 1
H52A H 0.0267 0.3284 0.1417 0.104 Uiso 0.501(8) 1 calc PR A 1
H52B H 0.0159 0.4265 0.1913 0.104 Uiso 0.501(8) 1 calc PR A 1
H52C H -0.0014 0.3185 0.2225 0.104 Uiso 0.501(8) 1 calc PR A 1
C53 C 0.1249(12) 0.395(2) 0.1677(15) 0.061(8) Uani 0.501(8) 1 d P A 1
H53A H 0.1171 0.3726 0.1164 0.092 Uiso 0.501(8) 1 calc PR A 1
H53B H 0.1618 0.3726 0.1822 0.092 Uiso 0.501(8) 1 calc PR A 1
H53C H 0.1228 0.4679 0.1703 0.092 Uiso 0.501(8) 1 calc PR A 1
C56 C 0.0097(9) 0.328(2) 0.4306(16) 0.058(8) Uani 0.501(8) 1 d P A 1
H56A H -0.0003 0.2811 0.4709 0.086 Uiso 0.501(8) 1 calc PR A 1
H56B H -0.0152 0.3181 0.3880 0.086 Uiso 0.501(8) 1 calc PR A 1
H56C H 0.0067 0.3968 0.4489 0.086 Uiso 0.501(8) 1 calc PR A 1
C58 C 0.1079(13) 0.323(2) 0.4820(15) 0.079(10) Uani 0.501(8) 1 d P A 1
H58A H 0.0945 0.2793 0.5219 0.118 Uiso 0.501(8) 1 calc PR A 1
H58B H 0.1051 0.3935 0.4983 0.118 Uiso 0.501(8) 1 calc PR A 1
H58C H 0.1464 0.3075 0.4712 0.118 Uiso 0.501(8) 1 calc PR A 1
C59 C 0.0764(10) 0.197(2) 0.3868(16) 0.057(9) Uani 0.501(8) 1 d P A 1
H59A H 0.0625 0.1570 0.4287 0.085 Uiso 0.501(8) 1 calc PR A 1
H59B H 0.1153 0.1817 0.3786 0.085 Uiso 0.501(8) 1 calc PR A 1
H59C H 0.0555 0.1817 0.3413 0.085 Uiso 0.501(8) 1 calc PR A 1
C112 C 0.4953(11) 0.490(3) 0.3453(17) 0.075(11) Uani 0.501(8) 1 d P A 1
H11C H 0.5088 0.5577 0.3548 0.112 Uiso 0.501(8) 1 calc PR A 1
H11D H 0.5134 0.4622 0.3007 0.112 Uiso 0.501(8) 1 calc PR A 1
H11E H 0.5034 0.4470 0.3887 0.112 Uiso 0.501(8) 1 calc PR A 1
C113 C 0.4186(12) 0.559(2) 0.2587(17) 0.063(9) Uani 0.501(8) 1 d P A 1
H11F H 0.4334 0.6271 0.2637 0.094 Uiso 0.501(8) 1 calc PR A 1
H11G H 0.3786 0.5622 0.2544 0.094 Uiso 0.501(8) 1 calc PR A 1
H11H H 0.4339 0.5274 0.2137 0.094 Uiso 0.501(8) 1 calc PR A 1
C114 C 0.4137(12) 0.549(2) 0.3986(19) 0.069(10) Uani 0.501(8) 1 d P A 1
H11I H 0.4329 0.6137 0.4027 0.104 Uiso 0.501(8) 1 calc PR A 1
H11J H 0.4197 0.5102 0.4444 0.104 Uiso 0.501(8) 1 calc PR A 1
H11K H 0.3743 0.5613 0.3919 0.104 Uiso 0.501(8) 1 calc PR A 1
C121 C 0.4065(15) 0.149(2) 0.357(2) 0.107(13) Uani 0.501(8) 1 d P A 1
H12L H 0.4187 0.0980 0.3931 0.161 Uiso 0.501(8) 1 calc PR A 1
H12M H 0.4224 0.1346 0.3077 0.161 Uiso 0.501(8) 1 calc PR A 1
H12N H 0.3663 0.1475 0.3534 0.161 Uiso 0.501(8) 1 calc PR A 1
C128 C 0.3958(17) 0.276(3) 0.4630(19) 0.128(15) Uani 0.501(8) 1 d P A 1
H12O H 0.4083 0.2246 0.4986 0.191 Uiso 0.501(8) 1 calc PR A 1
H12P H 0.3561 0.2686 0.4552 0.191 Uiso 0.501(8) 1 calc PR A 1
H12Q H 0.4037 0.3425 0.4831 0.191 Uiso 0.501(8) 1 calc PR A 1
C129 C 0.4863(16) 0.261(3) 0.399(2) 0.122(16) Uani 0.501(8) 1 d P A 1
H12R H 0.4955 0.2095 0.4358 0.183 Uiso 0.501(8) 1 calc PR A 1
H12S H 0.4976 0.3272 0.4181 0.183 Uiso 0.501(8) 1 calc PR A 1
H12T H 0.5056 0.2476 0.3518 0.183 Uiso 0.501(8) 1 calc PR A 1
C51A C 0.1044(15) 0.252(3) 0.2028(19) 0.070(12) Uani 0.499(8) 1 d P A 2
H51D H 0.0929 0.2355 0.1515 0.105 Uiso 0.499(8) 1 calc PR A 2
H51E H 0.0933 0.1972 0.2366 0.105 Uiso 0.499(8) 1 calc PR A 2
H51F H 0.1444 0.2593 0.2044 0.105 Uiso 0.499(8) 1 calc PR A 2
C52A C 0.0095(10) 0.3243(19) 0.2291(14) 0.044(6) Uiso 0.499(8) 1 d P A 2
H52D H -0.0030 0.3003 0.1801 0.067 Uiso 0.499(8) 1 calc PR A 2
H52E H -0.0093 0.3872 0.2414 0.067 Uiso 0.499(8) 1 calc PR A 2
H52F H 0.0011 0.2740 0.2675 0.067 Uiso 0.499(8) 1 calc PR A 2
C53A C 0.0837(10) 0.426(2) 0.1703(13) 0.052(8) Uani 0.499(8) 1 d P A 2
H53D H 0.0745 0.4002 0.1204 0.079 Uiso 0.499(8) 1 calc PR A 2
H53E H 0.1215 0.4513 0.1702 0.079 Uiso 0.499(8) 1 calc PR A 2
H53F H 0.0586 0.4808 0.1833 0.079 Uiso 0.499(8) 1 calc PR A 2
C56A C 0.0077(10) 0.262(2) 0.3823(19) 0.075(10) Uani 0.499(8) 1 d P A 2
H56D H -0.0055 0.2176 0.4225 0.112 Uiso 0.499(8) 1 calc PR A 2
H56E H 0.0102 0.2234 0.3354 0.112 Uiso 0.499(8) 1 calc PR A 2
H56F H -0.0179 0.3175 0.3757 0.112 Uiso 0.499(8) 1 calc PR A 2
C58A C 0.0681(14) 0.351(3) 0.4765(16) 0.074(10) Uani 0.499(8) 1 d P A 2
H58D H 0.0546 0.3012 0.5128 0.111 Uiso 0.499(8) 1 calc PR A 2
H58E H 0.0432 0.4083 0.4753 0.111 Uiso 0.499(8) 1 calc PR A 2
H58F H 0.1049 0.3728 0.4912 0.111 Uiso 0.499(8) 1 calc PR A 2
C59A C 0.0994(14) 0.204(2) 0.4075(19) 0.076(11) Uani 0.499(8) 1 d P A 2
H59D H 0.0845 0.1638 0.4488 0.113 Uiso 0.499(8) 1 calc PR A 2
H59E H 0.1389 0.2139 0.4152 0.113 Uiso 0.499(8) 1 calc PR A 2
H59F H 0.0934 0.1686 0.3600 0.113 Uiso 0.499(8) 1 calc PR A 2
C11A C 0.4960(11) 0.488(2) 0.3130(16) 0.045(8) Uani 0.499(8) 1 d P A 2
H11L H 0.5131 0.5530 0.3227 0.068 Uiso 0.499(8) 1 calc PR A 2
H11M H 0.5001 0.4706 0.2598 0.068 Uiso 0.499(8) 1 calc PR A 2
H11N H 0.5140 0.4363 0.3437 0.068 Uiso 0.499(8) 1 calc PR A 2
C11B C 0.4070(14) 0.578(2) 0.296(2) 0.084(12) Uani 0.499(8) 1 d P A 2
H11O H 0.4260 0.6410 0.3084 0.126 Uiso 0.499(8) 1 calc PR A 2
H11P H 0.3689 0.5818 0.3136 0.126 Uiso 0.499(8) 1 calc PR A 2
H11Q H 0.4073 0.5687 0.2414 0.126 Uiso 0.499(8) 1 calc PR A 2
C11C C 0.425(3) 0.511(5) 0.421(3) 0.17(3) Uani 0.499(8) 1 d P A 2
H11R H 0.4398 0.5766 0.4356 0.262 Uiso 0.499(8) 1 calc PR A 2
H11S H 0.4423 0.4582 0.4502 0.262 Uiso 0.499(8) 1 calc PR A 2
H11T H 0.3849 0.5107 0.4308 0.262 Uiso 0.499(8) 1 calc PR A 2
C12A C 0.4845(9) 0.216(2) 0.3606(15) 0.046(7) Uani 0.499(8) 1 d P A 2
H12U H 0.4963 0.1654 0.3969 0.068 Uiso 0.499(8) 1 calc PR A 2
H12V H 0.5118 0.2702 0.3586 0.068 Uiso 0.499(8) 1 calc PR A 2
H12W H 0.4810 0.1854 0.3109 0.068 Uiso 0.499(8) 1 calc PR A 2
C12B C 0.3898(11) 0.182(2) 0.3994(17) 0.060(9) Uani 0.499(8) 1 d P A 2
H12X H 0.4059 0.1359 0.4362 0.091 Uiso 0.499(8) 1 calc PR A 2
H12Y H 0.3828 0.1457 0.3525 0.091 Uiso 0.499(8) 1 calc PR A 2
H12Z H 0.3553 0.2089 0.4189 0.091 Uiso 0.499(8) 1 calc PR A 2
C12C C 0.4337(14) 0.311(3) 0.4630(17) 0.076(10) Uani 0.499(8) 1 d P A 2
H13B H 0.4459 0.2610 0.4995 0.114 Uiso 0.499(8) 1 calc PR A 2
H13C H 0.3985 0.3397 0.4792 0.114 Uiso 0.499(8) 1 calc PR A 2
H13D H 0.4611 0.3648 0.4595 0.114 Uiso 0.499(8) 1 calc PR A 2

loop_
_atom_site_aniso_label
_atom_site_aniso_U_11
_atom_site_aniso_U_22
_atom_site_aniso_U_33
_atom_site_aniso_U_23
_atom_site_aniso_U_13
_atom_site_aniso_U_12
Br1 0.0667(8) 0.0290(6) 0.0471(7) -0.0067(5) -0.0047(6) 0.0013(6)
Fe1 0.0247(7) 0.0201(7) 0.0331(8) -0.0011(6) 0.0001(6) -0.0010(6)
Si1 0.0189(14) 0.0457(18) 0.0454(18) 0.0157(15) 0.0042(13) 0.0030(14)
S1 0.0185(13) 0.0316(16) 0.090(2) 0.0166(16) 0.0070(14) 0.0013(12)
O1 0.043(5) 0.101(8) 0.057(5) 0.010(5) -0.005(4) -0.016(5)
Fe2 0.0285(7) 0.0219(8) 0.0310(8) -0.0007(6) 0.0016(6) 0.0005(6)
Si2 0.0177(14) 0.0412(18) 0.0452(17) 0.0138(15) -0.0017(13) -0.0040(13)
S2 0.0165(13) 0.0272(15) 0.089(2) 0.0109(15) 0.0025(14) -0.0031(12)
Br3 0.0558(7) 0.0407(7) 0.0444(7) 0.0156(6) 0.0043(6) 0.0045(6)
O3 0.111(7) 0.066(6) 0.074(6) 0.013(5) 0.042(6) 0.039(6)
O4 0.041(5) 0.082(6) 0.049(5) 0.010(5) 0.008(4) 0.018(5)
Br5 0.0568(8) 0.0565(8) 0.0685(8) -0.0352(7) 0.0017(7) -0.0058(7)
O6 0.043(4) 0.025(4) 0.032(4) 0.004(3) 0.002(3) -0.017(3)
O8 0.077(6) 0.076(6) 0.062(6) -0.006(5) -0.015(5) -0.034(5)
Na10 0.049(2) 0.028(2) 0.043(2) -0.0059(19) 0.004(2) -0.007(2)
C11 0.073(9) 0.074(10) 0.061(9) 0.005(8) 0.009(8) -0.027(8)
C12 0.132(15) 0.119(14) 0.084(12) -0.018(11) 0.012(12) -0.071(12)
C13 0.080(11) 0.131(15) 0.106(12) -0.052(11) 0.045(10) -0.035(11)
C14 0.056(9) 0.180(19) 0.090(12) -0.017(13) -0.003(9) -0.052(11)
C21 0.024(6) 0.045(7) 0.064(8) 0.000(6) 0.013(5) 0.001(5)
C31 0.125(12) 0.042(8) 0.088(10) 0.018(7) 0.054(9) 0.036(8)
C32 0.048(8) 0.092(11) 0.063(9) 0.007(8) 0.009(7) 0.008(8)
C33 0.063(9) 0.074(10) 0.091(11) -0.013(9) 0.014(8) 0.029(8)
C34 0.092(11) 0.094(12) 0.093(11) 0.039(10) 0.025(10) 0.027(10)
C41 0.053(8) 0.060(8) 0.051(8) -0.007(7) -0.005(6) 0.019(7)
C42 0.078(10) 0.090(11) 0.077(10) 0.008(9) -0.006(9) -0.028(9)
C43 0.051(9) 0.080(11) 0.121(14) -0.041(10) 0.001(9) -0.003(8)
C44 0.111(13) 0.076(11) 0.061(9) 0.000(8) -0.012(9) 0.038(10)
C50 0.081(10) 0.064(9) 0.056(8) 0.013(7) 0.004(8) -0.016(8)
C54 0.022(6) 0.076(9) 0.077(8) 0.042(7) 0.011(6) -0.005(6)
C61 0.038(6) 0.051(7) 0.052(7) 0.008(6) -0.012(6) 0.019(6)
C62 0.65(7) 0.069(13) 0.040(10) 0.010(10) 0.08(2) 0.01(3)
C63 0.155(16) 0.063(10) 0.041(8) 0.008(7) -0.004(9) 0.014(11)
C64 0.084(9) 0.044(8) 0.046(7) -0.013(6) -0.008(7) 0.019(7)
C81 0.136(14) 0.053(9) 0.057(9) -0.001(7) -0.030(9) -0.026(9)
C82 0.047(8) 0.089(11) 0.106(12) -0.047(10) 0.014(8) 0.002(8)
C83 0.081(11) 0.038(8) 0.113(13) 0.019(8) 0.001(10) 0.005(8)
C84 0.070(9) 0.088(11) 0.061(9) 0.022(8) -0.002(8) -0.029(8)
C111 0.040(7) 0.044(8) 0.107(11) 0.004(8) 0.006(7) -0.006(6)
C120 0.039(7) 0.117(12) 0.067(8) 0.052(8) -0.010(6) 0.006(8)
C122 0.087(13) 0.155(19) 0.130(16) -0.030(15) 0.026(12) 0.008(14)
C123 0.082(9) 0.099(11) 0.040(7) 0.025(7) 0.023(7) 0.050(9)
C124 0.32(3) 0.21(2) 0.060(13) 0.009(14) 0.013(17) 0.18(2)
C125 0.084(12) 0.166(19) 0.117(14) -0.038(14) 0.049(11) -0.006(13)
C22 0.035(8) 0.087(11) 0.127(13) -0.010(10) -0.007(8) 0.030(8)
C23 0.099(13) 0.062(11) 0.152(16) 0.033(11) 0.050(12) 0.020(10)
C24 0.078(11) 0.086(11) 0.115(13) -0.053(10) -0.030(10) 0.016(10)
C51 0.044(13) 0.022(12) 0.045(13) -0.026(11) 0.005(11) -0.008(11)
C52 0.046(16) 0.11(2) 0.048(16) 0.005(16) -0.028(13) 0.002(16)
C53 0.069(18) 0.058(17) 0.056(17) -0.014(14) 0.004(15) -0.021(15)
C56 0.016(12) 0.067(18) 0.090(19) 0.018(15) 0.015(12) -0.004(12)
C58 0.09(2) 0.10(2) 0.050(16) 0.036(16) 0.001(16) 0.036(18)
C59 0.029(14) 0.069(18) 0.072(18) -0.003(15) 0.017(13) 0.003(13)
C112 0.030(15) 0.13(3) 0.06(2) -0.017(19) -0.006(14) -0.027(16)
C113 0.062(18) 0.039(16) 0.09(2) 0.022(15) -0.016(16) -0.010(14)
C114 0.051(16) 0.041(16) 0.12(2) 0.001(17) -0.012(16) -0.008(14)
C121 0.09(3) 0.047(18) 0.18(3) 0.07(2) -0.01(2) -0.018(18)
C128 0.12(3) 0.17(3) 0.09(2) 0.10(2) -0.04(2) -0.02(3)
C129 0.10(3) 0.14(3) 0.13(3) 0.08(3) -0.02(3) -0.02(3)
C51A 0.07(2) 0.09(3) 0.056(19) 0.016(18) 0.023(16) 0.018(19)
C53A 0.025(12) 0.086(19) 0.046(14) -0.003(14) 0.012(11) 0.003(13)
C56A 0.029(14) 0.08(2) 0.12(2) 0.031(19) -0.014(15) -0.004(15)
C58A 0.08(2) 0.10(2) 0.047(17) 0.009(17) 0.015(16) 0.010(19)
C59A 0.09(2) 0.046(17) 0.09(2) 0.049(15) -0.016(19) -0.035(17)
C11A 0.025(13) 0.052(16) 0.059(18) -0.007(14) 0.007(12) -0.014(12)
C11B 0.07(2) 0.050(18) 0.13(3) -0.037(19) 0.02(2) -0.035(16)
C11C 0.22(6) 0.20(6) 0.11(4) -0.07(4) 0.04(4) -0.07(5)
C12A 0.014(11) 0.053(16) 0.069(17) 0.008(13) -0.004(11) 0.006(11)
C12B 0.044(16) 0.08(2) 0.062(18) 0.018(16) 0.002(14) 0.022(15)
C12C 0.08(2) 0.08(2) 0.07(2) 0.013(18) 0.016(18) -0.010(18)

loop_
_geom_bond_atom_site_label_1
_geom_bond_atom_site_label_2
_geom_bond_distance
_geom_bond_site_symmetry_2
_geom_bond_publ_flag
Br1 Fe2 2.3792(18) . ?
Fe1 S1 2.382(3) . ?
Fe1 S2 2.387(3) . ?
Fe1 Br3 2.4031(19) . ?
Fe1 Br5 2.4077(19) . ?
Si1 C123 1.906(14) . ?
Si1 C120 1.940(14) . ?
Si1 C111 1.942(14) . ?
Si1 S1 2.141(4) . ?
S1 Fe2 2.348(3) . ?
O1 C11 1.446(17) . ?
O1 C14 1.455(18) . ?
O1 Na10 2.297(10) . ?
Fe2 O6 2.026(7) . ?
Fe2 S2 2.347(3) . ?
Si2 C54 1.920(13) . ?
Si2 C21 1.938(12) . ?
Si2 C50 1.940(15) . ?
Si2 S2 2.143(4) . ?
Br3 Na10 3.011(4) . ?
O3 C31 1.413(17) . ?
O3 C34 1.447(19) . ?
O3 Na10 2.335(10) . ?
O4 C44 1.390(18) . ?
O4 C41 1.387(15) . ?
O4 Na10 2.354(9) . ?
Br5 Na10 3.232(4) 4_576 ?
O6 C64 1.452(14) . ?
O6 C61 1.460(14) . ?
O8 C84 1.413(17) . ?
O8 C81 1.439(16) . ?
O8 Na10 2.393(10) . ?
Na10 Br5 3.232(4) 4_575 ?
C11 C12 1.49(2) . ?
C12 C13 1.41(2) . ?
C13 C14 1.39(2) . ?
C21 C24 1.49(2) . ?
C21 C22 1.528(17) . ?
C21 C23 1.52(2) . ?
C31 C32 1.47(2) . ?
C32 C33 1.47(2) . ?
C33 C34 1.45(2) . ?
C41 C42 1.50(2) . ?
C42 C43 1.47(2) . ?
C43 C44 1.49(2) . ?
C50 C51A 1.45(4) . ?
C50 C52 1.42(3) . ?
C50 C53A 1.48(3) . ?
C50 C53 1.68(3) . ?
C50 C51 1.67(3) . ?
C50 C52A 1.70(3) . ?
C54 C58A 1.40(3) . ?
C54 C59A 1.54(3) . ?
C54 C59 1.50(3) . ?
C54 C56 1.57(2) . ?
C54 C56A 1.69(3) . ?
C54 C58 1.67(3) . ?
C61 C62 1.37(2) . ?
C62 C63 1.45(3) . ?
C63 C64 1.464(19) . ?
C81 C82 1.53(2) . ?
C82 C83 1.50(2) . ?
C83 C84 1.48(2) . ?
C111 C112 1.48(3) . ?
C111 C11B 1.49(4) . ?
C111 C114 1.49(4) . ?
C111 C11A 1.52(3) . ?
C111 C11C 1.61(5) . ?
C111 C113 1.64(3) . ?
C120 C12B 1.41(3) . ?
C120 C129 1.47(4) . ?
C120 C12C 1.54(3) . ?
C120 C12A 1.60(3) . ?
C120 C128 1.58(4) . ?
C120 C121 1.66(4) . ?
C122 C123 1.60(3) . ?
C123 C124 1.51(3) . ?
C123 C125 1.53(2) . ?
